data_7033121
loop_
_publ_author_name
'Wang, Sheng'
'Su, Hu-Chao'
'Yu, Lan'
'Zhao, Xiao-Wei'
'Qian, Li-Wen'
'Zhu, Qin-Yu'
'Dai, Jie'

_publ_section_title
;
 Fluorescence and energy transfer properties of heterometallic
 lanthanide-titanium oxo clusters coordinated with anthracenecarboxylate
 ligands.
;
_journal_issue 4
_journal_name_full 'Dalton transactions (Cambridge, England : 2003)'
_journal_page_first 1882
_journal_page_last 1888
_journal_paper_doi 10.1039/c4dt02968b
_journal_volume 44
_journal_year 2015
_chemical_formula_sum 'C62 H124 Cl2 Nd2 O42 Ti10'
_chemical_formula_weight 2379.83
_chemical_name_systematic
; 
 ? 
;
_space_group_IT_number 14
_symmetry_cell_setting monoclinic
_symmetry_space_group_name_Hall '-P 2yn'
_symmetry_space_group_name_H-M 'P 1 21/n 1'
_atom_sites_solution_hydrogens geom
_atom_sites_solution_primary direct
_atom_sites_solution_secondary difmap
_audit_creation_method SHELXL-97
_cell_angle_alpha 90.00
_cell_angle_beta 91.72(3)
_cell_angle_gamma 90.00
_cell_formula_units_Z 2
_cell_length_a 15.092(3)
_cell_length_b 17.568(4)
_cell_length_c 18.631(4)
_cell_measurement_temperature 293(2)
_cell_measurement_theta_max 27.5
_cell_measurement_theta_min 3.1
_cell_volume 4937.5(18)
_computing_structure_refinement 'SHELXL-97 (Sheldrick, 1997)'
_computing_structure_solution 'SHELXS-97 (Sheldrick, 1990)'
_diffrn_ambient_temperature 293(2)
_diffrn_detector_area_resol_mean 14.63
_diffrn_measured_fraction_theta_full 0.983
_diffrn_measured_fraction_theta_max 0.983
_diffrn_measurement_device_type 'Rigaku Saturn'
_diffrn_measurement_method \w
_diffrn_radiation_monochromator graphite
_diffrn_radiation_source 'fine-focus sealed tube'
_diffrn_radiation_type MoK\a
_diffrn_radiation_wavelength 0.71073
_diffrn_reflns_av_R_equivalents 0.0465
_diffrn_reflns_av_sigmaI/netI 0.0714
_diffrn_reflns_limit_h_max 19
_diffrn_reflns_limit_h_min -19
_diffrn_reflns_limit_k_max 22
_diffrn_reflns_limit_k_min -22
_diffrn_reflns_limit_l_max 24
_diffrn_reflns_limit_l_min -16
_diffrn_reflns_number 26691
_diffrn_reflns_theta_full 27.47
_diffrn_reflns_theta_max 27.47
_diffrn_reflns_theta_min 3.16
_exptl_absorpt_coefficient_mu 1.924
_exptl_absorpt_correction_T_max 0.6448
_exptl_absorpt_correction_T_min 0.2492
_exptl_absorpt_correction_type multi-scan
_exptl_absorpt_process_details 'Jacobson, R. (1998) Private communication '
_exptl_crystal_colour Blue
_exptl_crystal_density_diffrn 1.599
_exptl_crystal_density_method 'not measured'
_exptl_crystal_description Block
_exptl_crystal_F_000 2408
_exptl_crystal_size_max 1.00
_exptl_crystal_size_mid 0.25
_exptl_crystal_size_min 0.25
_refine_diff_density_max 2.048
_refine_diff_density_min -0.966
_refine_diff_density_rms 0.114
_refine_ls_extinction_method none
_refine_ls_goodness_of_fit_ref 1.077
_refine_ls_hydrogen_treatment constr
_refine_ls_matrix_type full
_refine_ls_number_parameters 536
_refine_ls_number_reflns 11132
_refine_ls_number_restraints 7
_refine_ls_restrained_S_all 1.078
_refine_ls_R_factor_all 0.0943
_refine_ls_R_factor_gt 0.0759
_refine_ls_shift/su_max 0.002
_refine_ls_shift/su_mean 0.000
_refine_ls_structure_factor_coef Fsqd
_refine_ls_weighting_details 'calc w=1/[\s^2^(Fo^2^)+(0.0089P)^2^+26.9644P] where P=(Fo^2^+2Fc^2^)/3'
_refine_ls_weighting_scheme calc
_refine_ls_wR_factor_gt 0.1289
_refine_ls_wR_factor_ref 0.1381
_reflns_number_gt 8909
_reflns_number_total 11132
_reflns_threshold_expression >2sigma(I)
_cod_data_source_file c4dt02968b2.cif
_cod_data_source_block 3
_cod_depositor_comments 'Adding full bibliography for 7033119--7033121.cif.'
_cod_original_cell_volume 4937.5(17)
_cod_original_sg_symbol_Hall '-P 2yn   '
_cod_original_sg_symbol_H-M 'P 21/n    '
_cod_database_code 7033121

loop_
_symmetry_equiv_pos_as_xyz
'x, y, z'
'-x+1/2, y+1/2, -z+1/2'
'-x, -y, -z'
'x-1/2, -y-1/2, z-1/2'

loop_
_atom_site_label
_atom_site_type_symbol
_atom_site_fract_x
_atom_site_fract_y
_atom_site_fract_z
_atom_site_U_iso_or_equiv
_atom_site_adp_type
_atom_site_occupancy
_atom_site_symmetry_multiplicity
_atom_site_calc_flag
_atom_site_refinement_flags
Nd1 Nd 0.47285(3) 0.79213(2) 1.01448(2) 0.04709(12) Uani 1 1 d .
Ti1 Ti 0.65631(7) 0.89989(7) 1.00848(7) 0.0418(3) Uani 1 1 d .
Ti2 Ti 0.50074(8) 0.90483(7) 0.86825(6) 0.0428(3) Uani 1 1 d .
Ti3 Ti 0.67766(8) 1.04110(7) 0.91320(7) 0.0431(3) Uani 1 1 d .
Ti4 Ti 0.68078(8) 1.05382(7) 1.08569(7) 0.0453(3) Uani 1 1 d .
Ti5 Ti 0.50573(8) 0.92384(7) 1.14367(6) 0.0428(3) Uani 1 1 d .
O1 O 0.7221(3) 0.7976(3) 1.0136(3) 0.0542(13) Uani 1 1 d .
O2 O 0.6067(4) 0.7163(3) 1.0142(3) 0.0687(15) Uani 1 1 d .
O3 O 0.4737(8) 0.7138(5) 1.1344(5) 0.166(4) Uani 1 1 d .
O4 O 0.3826(8) 0.6762(7) 1.0527(6) 0.187(5) Uani 1 1 d .
O5 O 0.4485(13) 0.5830(6) 1.1159(11) 0.335(11) Uani 1 1 d .
O6 O 0.3419(12) 0.6489(9) 1.1678(8) 0.319(10) Uani 1 1 d .
O7 O 0.7356(3) 0.9379(3) 0.9299(2) 0.0465(11) Uani 1 1 d .
O8 O 0.7392(3) 0.9494(3) 1.0835(3) 0.0477(11) Uani 1 1 d .
O9 O 0.6183(2) 0.9990(2) 1.0022(2) 0.0356(9) Uani 1 1 d .
O10 O 0.5732(3) 0.8591(2) 0.9395(2) 0.0428(10) Uani 1 1 d .
O11 O 0.5770(3) 0.8689(2) 1.0815(2) 0.0434(10) Uani 1 1 d .
O12 O 0.7441(3) 1.0911(3) 0.9976(3) 0.0492(12) Uani 1 1 d .
O13 O 0.7454(3) 1.0699(3) 0.8426(3) 0.0582(13) Uani 1 1 d .
O14 O 0.5794(3) 0.9905(2) 0.8579(2) 0.0423(10) Uani 1 1 d .
O15 O 0.5968(3) 1.1356(2) 1.0794(2) 0.0447(11) Uani 1 1 d .
O16 O 0.5851(3) 1.0121(2) 1.1440(2) 0.0427(10) Uani 1 1 d .
O17 O 0.7520(3) 1.0889(3) 1.1548(3) 0.0605(14) Uani 1 1 d .
O18 O 0.5057(4) 0.8507(3) 0.7881(3) 0.0669(15) Uani 1 1 d .
O19 O 0.5131(4) 0.8854(3) 1.2303(3) 0.0640(14) Uani 1 1 d .
O20 O 0.4064(3) 0.8774(2) 1.0931(2) 0.0424(10) Uani 1 1 d .
O21 O 0.4422(6) 0.7036(4) 0.9114(5) 0.140(4) Uani 1 1 d .
C1 C 0.7520(6) 0.6650(5) 1.0067(4) 0.061(2) Uani 1 1 d .
C2 C 0.8414(6) 0.6776(6) 1.0051(5) 0.080(3) Uani 1 1 d .
H2 H 0.8636 0.7269 1.0080 0.095 Uiso 1 1 calc R
C3 C 0.8990(7) 0.6158(7) 0.9990(6) 0.103(4) Uani 1 1 d .
H3 H 0.9598 0.6242 0.9985 0.123 Uiso 1 1 calc R
C4 C 0.8673(8) 0.5439(7) 0.9938(6) 0.107(4) Uani 1 1 d .
H4 H 0.9063 0.5032 0.9899 0.128 Uiso 1 1 calc R
C5 C 0.7781(9) 0.5310(6) 0.9943(7) 0.111(4) Uani 1 1 d .
H5 H 0.7564 0.4817 0.9893 0.133 Uiso 1 1 calc R
C6 C 0.7193(7) 0.5913(5) 1.0022(6) 0.092(3) Uani 1 1 d .
H6 H 0.6588 0.5823 1.0044 0.111 Uiso 1 1 calc R
C7 C 0.6887(6) 0.7309(5) 1.0129(4) 0.060(2) Uani 1 1 d .
C8 C 0.7960(6) 0.8986(6) 0.8836(7) 0.100(4) Uani 1 1 d .
H8 H 0.8071 0.8588 0.9196 0.120 Uiso 1 1 calc R
C9 C 0.8849(6) 0.9223(9) 0.8878(8) 0.155(6) Uani 1 1 d .
H9A H 0.8874 0.9769 0.8891 0.232 Uiso 1 1 calc R
H9B H 0.9152 0.9041 0.8466 0.232 Uiso 1 1 calc R
H9C H 0.9130 0.9020 0.9306 0.232 Uiso 1 1 calc R
C10 C 0.7581(7) 0.8470(8) 0.8361(7) 0.143(6) Uani 1 1 d .
H10A H 0.7312 0.8738 0.7962 0.215 Uiso 1 1 calc R
H10B H 0.7138 0.8180 0.8599 0.215 Uiso 1 1 calc R
H10C H 0.8030 0.8134 0.8191 0.215 Uiso 1 1 calc R
C11 C 0.8041(6) 0.9182(6) 1.1338(5) 0.079(3) Uani 1 1 d .
H11 H 0.8134 0.9611 1.1667 0.095 Uiso 1 1 calc R
C12 C 0.8883(6) 0.9115(9) 1.1044(8) 0.157(7) Uani 1 1 d .
H12A H 0.9319 0.9036 1.1422 0.235 Uiso 1 1 calc R
H12B H 0.9020 0.9573 1.0789 0.235 Uiso 1 1 calc R
H12C H 0.8887 0.8691 1.0719 0.235 Uiso 1 1 calc R
C13 C 0.7676(7) 0.8625(8) 1.1807(6) 0.128(5) Uani 1 1 d .
H13A H 0.7449 0.8204 1.1529 0.192 Uiso 1 1 calc R
H13B H 0.7205 0.8850 1.2069 0.192 Uiso 1 1 calc R
H13C H 0.8131 0.8447 1.2138 0.192 Uiso 1 1 calc R
C14 C 0.8149(6) 1.1461(6) 0.9926(6) 0.088(3) Uani 1 1 d .
H14 H 0.8146 1.1504 0.9402 0.106 Uiso 1 1 calc R
C15 C 0.7914(8) 1.2211(6) 1.0075(9) 0.156(6) Uani 1 1 d .
H15A H 0.7853 1.2271 1.0583 0.234 Uiso 1 1 calc R
H15B H 0.7362 1.2329 0.9831 0.234 Uiso 1 1 calc R
H15C H 0.8367 1.2548 0.9912 0.234 Uiso 1 1 calc R
C16 C 0.8997(6) 1.1156(8) 1.0022(11) 0.205(9) Uani 1 1 d .
H16A H 0.9418 1.1560 1.0095 0.308 Uiso 1 1 calc R
H16B H 0.9146 1.0870 0.9603 0.308 Uiso 1 1 calc R
H16C H 0.9013 1.0826 1.0433 0.308 Uiso 1 1 calc R
C17 C 0.7708(10) 1.1045(8) 0.7785(6) 0.117(4) Uani 1 1 d .
H17 H 0.8347 1.0945 0.7793 0.140 Uiso 1 1 calc R
C18 C 0.7687(15) 1.1766(9) 0.7758(9) 0.228(11) Uani 1 1 d .
H18A H 0.7200 1.1949 0.8030 0.342 Uiso 1 1 calc R
H18B H 0.7611 1.1926 0.7267 0.342 Uiso 1 1 calc R
H18C H 0.8232 1.1968 0.7956 0.342 Uiso 1 1 calc R
C19 C 0.7410(10) 1.0621(9) 0.7168(6) 0.159(6) Uani 1 1 d .
H19A H 0.6774 1.0594 0.7157 0.238 Uiso 1 1 calc R
H19B H 0.7651 1.0116 0.7193 0.238 Uiso 1 1 calc R
H19C H 0.7604 1.0868 0.6741 0.238 Uiso 1 1 calc R
C20 C 0.7365(13) 1.0877(13) 1.2802(8) 0.207(9) Uani 1 1 d .
C21 C 0.8596(18) 1.1178(15) 1.2368(13) 0.266(11) Uiso 1 1 d .
C22 C 0.7741(11) 1.1355(9) 1.2211(9) 0.139(5) Uiso 1 1 d .
C23 C 0.5357(10) 0.8410(8) 0.7190(6) 0.128(5) Uani 1 1 d .
H23 H 0.5948 0.8200 0.7295 0.153 Uiso 1 1 calc R
C24 C 0.4954(9) 0.7785(7) 0.6804(6) 0.129(5) Uani 1 1 d .
H24A H 0.4357 0.7917 0.6660 0.194 Uiso 1 1 calc R
H24B H 0.4946 0.7344 0.7108 0.194 Uiso 1 1 calc R
H24C H 0.5288 0.7676 0.6386 0.194 Uiso 1 1 calc R
C25 C 0.5570(13) 0.9043(8) 0.6813(7) 0.192(9) Uani 1 1 d .
H25A H 0.5049 0.9347 0.6730 0.288 Uiso 1 1 calc R
H25B H 0.5807 0.8896 0.6361 0.288 Uiso 1 1 calc R
H25C H 0.6005 0.9333 0.7082 0.288 Uiso 1 1 calc R
C26 C 0.5414(9) 0.8483(8) 1.2918(6) 0.121(5) Uani 1 1 d .
H26 H 0.5900 0.8174 1.2739 0.145 Uiso 1 1 calc R
C27 C 0.5881(9) 0.8981(8) 1.3413(6) 0.143(5) Uani 1 1 d .
H27A H 0.6151 0.9387 1.3152 0.215 Uiso 1 1 calc R
H27B H 0.6332 0.8698 1.3672 0.215 Uiso 1 1 calc R
H27C H 0.5472 0.9190 1.3745 0.215 Uiso 1 1 calc R
C28 C 0.4849(8) 0.7919(6) 1.3183(6) 0.117(4) Uani 1 1 d .
H28A H 0.4399 0.8154 1.3462 0.176 Uiso 1 1 calc R
H28B H 0.5186 0.7572 1.3480 0.176 Uiso 1 1 calc R
H28C H 0.4575 0.7648 1.2788 0.176 Uiso 1 1 calc R
C29 C 0.4468(13) 0.6336(8) 0.8928(8) 0.165(7) Uani 1 1 d U
H29 H 0.4692 0.6101 0.9375 0.198 Uiso 1 1 calc R
C30 C 0.5177(14) 0.6198(10) 0.8470(10) 0.225(9) Uani 1 1 d U
H30A H 0.5033 0.6398 0.8001 0.338 Uiso 1 1 calc R
H30B H 0.5277 0.5660 0.8436 0.338 Uiso 1 1 calc R
H30C H 0.5703 0.6442 0.8660 0.338 Uiso 1 1 calc R
C31 C 0.3741(14) 0.5918(11) 0.8787(9) 0.224(10) Uani 1 1 d .
H31A H 0.3860 0.5395 0.8905 0.336 Uiso 1 1 calc R
H31B H 0.3579 0.5959 0.8286 0.336 Uiso 1 1 calc R
H31C H 0.3263 0.6100 0.9069 0.336 Uiso 1 1 calc R
Cl1 Cl 0.4106(3) 0.6505(3) 1.1226(2) 0.1445(15) Uani 1 1 d .

loop_
_atom_site_aniso_label
_atom_site_aniso_U_11
_atom_site_aniso_U_22
_atom_site_aniso_U_33
_atom_site_aniso_U_23
_atom_site_aniso_U_13
_atom_site_aniso_U_12
Nd1 0.0482(2) 0.03539(19) 0.0578(2) -0.00124(17) 0.00436(17) 0.00053(17)
Ti1 0.0354(6) 0.0380(6) 0.0517(7) 0.0005(5) 0.0007(5) 0.0072(5)
Ti2 0.0447(7) 0.0410(7) 0.0426(7) -0.0076(5) 0.0012(5) 0.0025(5)
Ti3 0.0357(6) 0.0439(7) 0.0503(7) 0.0014(6) 0.0085(5) -0.0006(5)
Ti4 0.0359(6) 0.0480(7) 0.0517(7) -0.0048(6) -0.0047(5) -0.0012(5)
Ti5 0.0455(7) 0.0429(7) 0.0402(6) 0.0047(5) 0.0036(5) 0.0041(5)
O1 0.048(3) 0.041(3) 0.074(3) 0.003(2) 0.004(2) 0.015(2)
O2 0.060(3) 0.049(3) 0.097(4) 0.005(3) 0.005(3) 0.013(3)
O3 0.261(13) 0.083(6) 0.157(9) 0.020(6) 0.036(9) -0.024(7)
O4 0.231(12) 0.185(11) 0.146(9) 0.044(8) 0.010(9) -0.054(9)
O5 0.44(2) 0.067(7) 0.50(3) 0.097(12) 0.10(2) 0.058(11)
O6 0.43(2) 0.276(18) 0.267(16) 0.072(13) 0.257(17) -0.029(17)
O7 0.037(2) 0.046(3) 0.057(3) -0.006(2) 0.011(2) 0.010(2)
O8 0.032(2) 0.050(3) 0.061(3) 0.005(2) -0.011(2) 0.008(2)
O9 0.031(2) 0.035(2) 0.041(2) -0.0016(18) 0.0001(18) 0.0058(18)
O10 0.044(2) 0.035(2) 0.049(3) -0.001(2) 0.003(2) 0.007(2)
O11 0.042(2) 0.037(2) 0.051(3) 0.006(2) -0.002(2) 0.004(2)
O12 0.039(2) 0.051(3) 0.058(3) -0.004(2) 0.005(2) -0.010(2)
O13 0.050(3) 0.067(3) 0.059(3) 0.007(3) 0.018(2) 0.000(3)
O14 0.043(2) 0.043(3) 0.041(2) -0.001(2) 0.004(2) 0.001(2)
O15 0.040(2) 0.037(2) 0.057(3) -0.008(2) 0.001(2) -0.003(2)
O16 0.045(2) 0.044(3) 0.039(2) -0.002(2) -0.002(2) 0.004(2)
O17 0.050(3) 0.062(3) 0.069(3) -0.012(3) -0.013(3) -0.003(3)
O18 0.080(4) 0.063(3) 0.058(3) -0.025(3) 0.002(3) -0.001(3)
O19 0.080(4) 0.064(3) 0.048(3) 0.013(3) 0.003(3) 0.004(3)
O20 0.040(2) 0.035(2) 0.053(3) 0.002(2) 0.003(2) -0.0002(19)
O21 0.148(7) 0.082(5) 0.188(9) -0.077(6) -0.039(6) 0.023(5)
C1 0.073(5) 0.051(5) 0.060(5) 0.006(4) 0.002(4) 0.027(4)
C2 0.073(6) 0.073(6) 0.092(7) -0.001(5) -0.007(5) 0.034(5)
C3 0.086(7) 0.107(9) 0.115(9) 0.002(7) 0.003(6) 0.054(7)
C4 0.106(9) 0.089(8) 0.126(10) 0.018(7) 0.019(8) 0.061(8)
C5 0.123(10) 0.056(6) 0.154(11) 0.006(7) 0.030(9) 0.029(7)
C6 0.089(7) 0.057(6) 0.131(9) 0.008(6) 0.027(7) 0.024(5)
C7 0.073(6) 0.049(4) 0.057(5) 0.004(4) 0.005(4) 0.022(4)
C8 0.064(6) 0.084(7) 0.156(11) -0.043(7) 0.056(7) -0.002(5)
C9 0.050(6) 0.204(16) 0.211(15) -0.081(13) 0.029(8) 0.007(8)
C10 0.081(8) 0.211(15) 0.139(11) -0.110(11) 0.022(7) -0.005(9)
C11 0.061(5) 0.086(7) 0.088(7) 0.010(5) -0.025(5) 0.029(5)
C12 0.050(6) 0.215(16) 0.206(15) 0.094(13) 0.000(8) 0.041(8)
C13 0.081(8) 0.178(13) 0.123(10) 0.073(10) -0.024(7) 0.013(8)
C14 0.058(5) 0.085(7) 0.122(9) -0.011(6) 0.013(6) -0.032(5)
C15 0.120(10) 0.052(7) 0.30(2) -0.008(10) 0.030(12) -0.021(7)
C16 0.036(5) 0.120(11) 0.46(3) -0.025(15) 0.016(11) -0.024(6)
C17 0.157(12) 0.119(11) 0.075(8) 0.018(7) 0.027(8) -0.052(9)
C18 0.39(3) 0.119(14) 0.175(17) 0.047(12) 0.023(18) -0.093(17)
C19 0.203(16) 0.196(16) 0.078(9) 0.005(10) 0.008(9) -0.071(13)
C20 0.210(19) 0.30(3) 0.107(12) -0.022(14) -0.023(12) -0.038(18)
C23 0.200(14) 0.122(11) 0.062(7) -0.039(7) 0.032(8) -0.054(10)
C24 0.206(14) 0.109(10) 0.072(7) -0.036(7) 0.007(8) -0.032(10)
C25 0.35(3) 0.140(13) 0.084(9) 0.005(9) 0.011(12) -0.116(15)
C26 0.147(11) 0.135(11) 0.079(8) 0.055(8) -0.042(7) -0.037(9)
C27 0.164(13) 0.169(14) 0.094(9) 0.028(9) -0.035(9) -0.056(11)
C28 0.156(11) 0.099(9) 0.097(8) 0.045(7) -0.001(8) -0.018(8)
C29 0.259(19) 0.113(10) 0.127(11) -0.066(9) 0.093(11) -0.096(12)
C30 0.31(2) 0.173(16) 0.198(18) 0.012(14) 0.092(15) 0.017(17)
C31 0.32(3) 0.181(18) 0.177(17) -0.051(14) 0.010(17) -0.127(18)
Cl1 0.219(5) 0.124(3) 0.092(3) 0.015(2) 0.032(3) 0.011(3)

loop_
_atom_type_symbol
_atom_type_description
_atom_type_scat_dispersion_real
_atom_type_scat_dispersion_imag
_atom_type_scat_source
C C 0.0033 0.0016 'International Tables Vol C Tables 4.2.6.8 and 6.1.1.4'
H H 0.0000 0.0000 'International Tables Vol C Tables 4.2.6.8 and 6.1.1.4'
O O 0.0106 0.0060 'International Tables Vol C Tables 4.2.6.8 and 6.1.1.4'
Cl Cl 0.1484 0.1585 'International Tables Vol C Tables 4.2.6.8 and 6.1.1.4'
Ti Ti 0.2776 0.4457 'International Tables Vol C Tables 4.2.6.8 and 6.1.1.4'
Nd Nd -0.1943 3.0179 'International Tables Vol C Tables 4.2.6.8 and 6.1.1.4'

loop_
_geom_angle_atom_site_label_1
_geom_angle_atom_site_label_2
_geom_angle_atom_site_label_3
_geom_angle
_geom_angle_site_symmetry_1
_geom_angle_site_symmetry_3
O20 Nd1 O15 86.01(15) . 3_677
O20 Nd1 O11 66.45(15) . .
O15 Nd1 O11 110.57(14) 3_677 .
O20 Nd1 O10 109.91(14) . .
O15 Nd1 O10 65.40(15) 3_677 .
O11 Nd1 O10 67.10(15) . .
O20 Nd1 O2 136.61(18) . .
O15 Nd1 O2 129.99(18) 3_677 .
O11 Nd1 O2 77.06(17) . .
O10 Nd1 O2 74.16(17) . .
O20 Nd1 O21 143.6(2) . .
O15 Nd1 O21 72.5(2) 3_677 .
O11 Nd1 O21 148.6(2) . .
O10 Nd1 O21 87.9(3) . .
O2 Nd1 O21 78.0(2) . .
O20 Nd1 O4 95.4(3) . .
O15 Nd1 O4 113.6(3) 3_677 .
O11 Nd1 O4 130.5(3) . .
O10 Nd1 O4 154.3(3) . .
O2 Nd1 O4 90.8(3) . .
O21 Nd1 O4 68.4(4) . .
O20 Nd1 O3 78.1(2) . .
O15 Nd1 O3 153.7(3) 3_677 .
O11 Nd1 O3 82.3(3) . .
O10 Nd1 O3 140.0(3) . .
O2 Nd1 O3 74.3(3) . .
O21 Nd1 O3 108.9(3) . .
O4 Nd1 O3 48.4(3) . .
O20 Nd1 Ti1 91.69(11) . .
O15 Nd1 Ti1 91.23(11) 3_677 .
O11 Nd1 Ti1 33.96(11) . .
O10 Nd1 Ti1 33.77(11) . .
O2 Nd1 Ti1 67.75(14) . .
O21 Nd1 Ti1 117.2(2) . .
O4 Nd1 Ti1 154.5(3) . .
O3 Nd1 Ti1 109.9(3) . .
O20 Nd1 Ti5 33.85(11) . .
O15 Nd1 Ti5 102.20(11) 3_677 .
O11 Nd1 Ti5 32.77(11) . .
O10 Nd1 Ti5 89.83(11) . .
O2 Nd1 Ti5 105.94(15) . .
O21 Nd1 Ti5 174.7(2) . .
O4 Nd1 Ti5 114.6(3) . .
O3 Nd1 Ti5 75.8(2) . .
Ti1 Nd1 Ti5 62.11(4) . .
O9 Ti1 O10 96.67(18) . .
O9 Ti1 O11 96.54(18) . .
O10 Ti1 O11 87.66(19) . .
O9 Ti1 O7 80.33(18) . .
O10 Ti1 O7 91.59(19) . .
O11 Ti1 O7 176.68(18) . .
O9 Ti1 O8 79.83(18) . .
O10 Ti1 O8 176.09(18) . .
O11 Ti1 O8 91.02(19) . .
O7 Ti1 O8 89.52(19) . .
O9 Ti1 O1 169.2(2) . .
O10 Ti1 O1 90.5(2) . .
O11 Ti1 O1 91.7(2) . .
O7 Ti1 O1 91.53(19) . .
O8 Ti1 O1 93.16(19) . .
O9 Ti1 Ti3 40.14(13) . .
O10 Ti1 Ti3 89.58(14) . .
O11 Ti1 Ti3 135.84(13) . .
O7 Ti1 Ti3 40.90(12) . .
O8 Ti1 Ti3 88.81(14) . .
O1 Ti1 Ti3 132.40(15) . .
O9 Ti1 Ti4 39.62(13) . .
O10 Ti1 Ti4 135.37(13) . .
O11 Ti1 Ti4 89.23(14) . .
O7 Ti1 Ti4 89.03(14) . .
O8 Ti1 Ti4 40.90(12) . .
O1 Ti1 Ti4 134.06(15) . .
Ti3 Ti1 Ti4 63.12(4) . .
O9 Ti1 Nd1 106.29(13) . .
O10 Ti1 Nd1 44.33(13) . .
O11 Ti1 Nd1 44.24(14) . .
O7 Ti1 Nd1 135.50(14) . .
O8 Ti1 Nd1 134.89(14) . .
O1 Ti1 Nd1 84.45(15) . .
Ti3 Ti1 Nd1 125.10(5) . .
Ti4 Ti1 Nd1 124.52(5) . .
O18 Ti2 O10 109.2(2) . .
O18 Ti2 O15 106.3(2) . 3_677
O10 Ti2 O15 85.5(2) . 3_677
O18 Ti2 O14 107.0(2) . .
O10 Ti2 O14 93.31(19) . .
O15 Ti2 O14 145.10(19) 3_677 .
O18 Ti2 O16 110.2(2) . 3_677
O10 Ti2 O16 140.41(19) . 3_677
O15 Ti2 O16 79.68(19) 3_677 3_677
O14 Ti2 O16 79.29(19) . 3_677
O18 Ti2 Ti4 115.77(19) . 3_677
O10 Ti2 Ti4 114.92(14) . 3_677
O15 Ti2 Ti4 38.93(13) 3_677 3_677
O14 Ti2 Ti4 114.30(14) . 3_677
O16 Ti2 Ti4 40.81(13) 3_677 3_677
O18 Ti2 Ti5 118.3(2) . 3_677
O10 Ti2 Ti5 119.74(14) . 3_677
O15 Ti2 Ti5 112.42(14) 3_677 3_677
O14 Ti2 Ti5 40.00(13) . 3_677
O16 Ti2 Ti5 39.60(13) 3_677 3_677
Ti4 Ti2 Ti5 75.56(4) 3_677 3_677
O13 Ti3 O20 97.9(2) . 3_677
O13 Ti3 O14 100.4(2) . .
O20 Ti3 O14 79.66(18) 3_677 .
O13 Ti3 O7 96.6(2) . .
O20 Ti3 O7 163.27(19) 3_677 .
O14 Ti3 O7 89.49(19) . .
O13 Ti3 O12 99.8(2) . .
O20 Ti3 O12 92.0(2) 3_677 .
O14 Ti3 O12 159.02(18) . .
O7 Ti3 O12 93.83(19) . .
O13 Ti3 O9 170.2(2) . .
O20 Ti3 O9 90.82(17) 3_677 .
O14 Ti3 O9 85.47(17) . .
O7 Ti3 O9 75.53(17) . .
O12 Ti3 O9 75.37(17) . .
O13 Ti3 Ti5 103.11(18) . 3_677
O20 Ti3 Ti5 38.90(13) 3_677 3_677
O14 Ti3 Ti5 40.79(13) . 3_677
O7 Ti3 Ti5 128.72(14) . 3_677
O12 Ti3 Ti5 127.71(14) . 3_677
O9 Ti3 Ti5 86.48(12) . 3_677
O13 Ti3 Ti1 137.35(18) . .
O20 Ti3 Ti1 123.95(14) 3_677 .
O14 Ti3 Ti1 81.33(13) . .
O7 Ti3 Ti1 40.83(13) . .
O12 Ti3 Ti1 87.69(14) . .
O9 Ti3 Ti1 35.34(11) . .
Ti5 Ti3 Ti1 104.97(5) 3_677 .
O13 Ti3 Ti4 137.14(18) . .
O20 Ti3 Ti4 89.93(14) 3_677 .
O14 Ti3 Ti4 122.43(13) . .
O7 Ti3 Ti4 85.16(14) . .
O12 Ti3 Ti4 37.63(13) . .
O9 Ti3 Ti4 37.81(12) . .
Ti5 Ti3 Ti4 108.91(5) 3_677 .
Ti1 Ti3 Ti4 58.55(4) . .
O17 Ti4 O15 99.8(2) . .
O17 Ti4 O16 99.7(2) . .
O15 Ti4 O16 79.58(19) . .
O17 Ti4 O12 100.7(2) . .
O15 Ti4 O12 92.0(2) . .
O16 Ti4 O12 158.98(19) . .
O17 Ti4 O9 168.8(2) . .
O15 Ti4 O9 91.02(18) . .
O16 Ti4 O9 85.14(17) . .
O12 Ti4 O9 75.71(18) . .
O17 Ti4 O8 94.3(2) . .
O15 Ti4 O8 163.70(19) . .
O16 Ti4 O8 90.03(19) . .
O12 Ti4 O8 93.4(2) . .
O9 Ti4 O8 75.50(17) . .
O17 Ti4 Ti2 104.45(18) . 3_677
O15 Ti4 Ti2 39.16(13) . 3_677
O16 Ti4 Ti2 40.48(13) . 3_677
O12 Ti4 Ti2 127.70(15) . 3_677
O9 Ti4 Ti2 85.80(12) . 3_677
O8 Ti4 Ti2 128.78(14) . 3_677
O17 Ti4 Ti1 135.22(18) . .
O15 Ti4 Ti1 124.05(14) . .
O16 Ti4 Ti1 81.46(13) . .
O12 Ti4 Ti1 87.60(14) . .
O9 Ti4 Ti1 35.11(11) . .
O8 Ti4 Ti1 41.02(13) . .
Ti2 Ti4 Ti1 104.46(5) 3_677 .
O17 Ti4 Ti3 138.00(19) . .
O15 Ti4 Ti3 90.06(14) . .
O16 Ti4 Ti3 122.30(13) . .
O12 Ti4 Ti3 37.75(13) . .
O9 Ti4 Ti3 38.04(12) . .
O8 Ti4 Ti3 84.89(14) . .
Ti2 Ti4 Ti3 108.53(5) 3_677 .
Ti1 Ti4 Ti3 58.34(4) . .
O19 Ti5 O11 110.5(2) . .
O19 Ti5 O20 108.3(2) . .
O11 Ti5 O20 86.10(19) . .
O19 Ti5 O16 106.3(2) . .
O11 Ti5 O16 92.70(19) . .
O20 Ti5 O16 143.41(19) . .
O19 Ti5 O14 109.3(2) . 3_677
O11 Ti5 O14 140.17(19) . 3_677
O20 Ti5 O14 79.62(18) . 3_677
O16 Ti5 O14 78.16(18) . 3_677
O19 Ti5 Ti3 115.95(19) . 3_677
O11 Ti5 Ti3 115.38(14) . 3_677
O20 Ti5 Ti3 38.57(13) . 3_677
O16 Ti5 Ti3 113.35(13) . 3_677
O14 Ti5 Ti3 41.08(13) 3_677 3_677
O19 Ti5 Ti2 116.97(19) . 3_677
O11 Ti5 Ti2 119.08(14) . 3_677
O20 Ti5 Ti2 111.29(13) . 3_677
O16 Ti5 Ti2 39.62(13) . 3_677
O14 Ti5 Ti2 38.85(13) 3_677 3_677
Ti3 Ti5 Ti2 75.03(4) 3_677 3_677
O19 Ti5 Nd1 113.47(19) . .
O11 Ti5 Nd1 43.79(14) . .
O20 Ti5 Nd1 42.55(13) . .
O16 Ti5 Nd1 128.56(13) . .
O14 Ti5 Nd1 115.52(13) 3_677 .
Ti3 Ti5 Nd1 76.92(4) 3_677 .
Ti2 Ti5 Nd1 128.99(5) 3_677 .
C7 O1 Ti1 127.8(5) . .
C7 O2 Nd1 134.9(5) . .
Cl1 O3 Nd1 106.3(6) . .
Cl1 O4 Nd1 111.0(7) . .
C8 O7 Ti1 131.9(5) . .
C8 O7 Ti3 127.5(6) . .
Ti1 O7 Ti3 98.27(18) . .
C11 O8 Ti4 128.0(5) . .
C11 O8 Ti1 132.3(5) . .
Ti4 O8 Ti1 98.09(18) . .
Ti1 O9 Ti4 105.26(19) . .
Ti1 O9 Ti3 104.52(19) . .
Ti4 O9 Ti3 104.15(18) . .
Ti2 O10 Ti1 132.3(2) . .
Ti2 O10 Nd1 104.90(19) . .
Ti1 O10 Nd1 101.90(19) . .
Ti5 O11 Ti1 132.5(2) . .
Ti5 O11 Nd1 103.45(19) . .
Ti1 O11 Nd1 101.79(19) . .
C14 O12 Ti4 129.3(5) . .
C14 O12 Ti3 125.9(5) . .
Ti4 O12 Ti3 104.6(2) . .
C17 O13 Ti3 159.7(7) . .
Ti2 O14 Ti5 101.1(2) . 3_677
Ti2 O14 Ti3 138.4(2) . .
Ti5 O14 Ti3 98.13(19) 3_677 .
Ti4 O15 Ti2 101.9(2) . 3_677
Ti4 O15 Nd1 136.2(2) . 3_677
Ti2 O15 Nd1 103.95(18) 3_677 3_677
Ti5 O16 Ti2 100.8(2) . 3_677
Ti5 O16 Ti4 138.5(2) . .
Ti2 O16 Ti4 98.7(2) 3_677 .
C22 O17 Ti4 154.3(7) . .
C23 O18 Ti2 150.5(7) . .
C26 O19 Ti5 163.9(8) . .
Ti3 O20 Ti5 102.5(2) 3_677 .
Ti3 O20 Nd1 137.4(2) 3_677 .
Ti5 O20 Nd1 103.60(18) . .
C29 O21 Nd1 142.5(11) . .
C2 C1 C6 119.9(8) . .
C2 C1 C7 120.3(8) . .
C6 C1 C7 119.7(8) . .
C1 C2 C3 119.5(10) . .
C4 C3 C2 120.7(11) . .
C3 C4 C5 120.0(10) . .
C4 C5 C6 120.4(11) . .
C1 C6 C5 119.3(10) . .
O2 C7 O1 124.9(7) . .
O2 C7 C1 117.9(8) . .
O1 C7 C1 117.1(8) . .
C10 C8 C9 127.4(10) . .
C10 C8 O7 116.0(8) . .
C9 C8 O7 116.3(9) . .
C12 C11 C13 123.4(9) . .
C12 C11 O8 112.5(9) . .
C13 C11 O8 112.9(8) . .
C15 C14 C16 125.2(11) . .
C15 C14 O12 115.3(9) . .
C16 C14 O12 114.3(9) . .
C18 C17 O13 117.4(13) . .
C18 C17 C19 118.7(15) . .
O13 C17 C19 111.7(10) . .
O17 C22 C20 102.5(12) . .
C25 C23 O18 117.8(11) . .
C25 C23 C24 118.0(11) . .
O18 C23 C24 114.4(10) . .
O19 C26 C28 116.7(10) . .
O19 C26 C27 112.3(11) . .
C28 C26 C27 119.6(11) . .
O21 C29 C31 121.9(19) . .
O21 C29 C30 112.2(14) . .
C31 C29 C30 114.7(15) . .
O5 Cl1 O6 112.4(10) . .
O5 Cl1 O4 108.3(11) . .
O6 Cl1 O4 111.2(11) . .
O5 Cl1 O3 114.2(10) . .
O6 Cl1 O3 115.1(9) . .
O4 Cl1 O3 94.0(6) . .

loop_
_geom_bond_atom_site_label_1
_geom_bond_atom_site_label_2
_geom_bond_distance
_geom_bond_site_symmetry_2
Nd1 O20 2.341(4) .
Nd1 O15 2.380(5) 3_677
Nd1 O11 2.394(4) .
Nd1 O10 2.399(4) .
Nd1 O2 2.421(5) .
Nd1 O21 2.503(7) .
Nd1 O4 2.563(11) .
Nd1 O3 2.624(9) .
Nd1 Ti1 3.3587(14) .
Nd1 Ti5 3.3648(14) .
Ti1 O9 1.836(4) .
Ti1 O10 1.908(5) .
Ti1 O11 1.917(5) .
Ti1 O7 2.030(5) .
Ti1 O8 2.042(5) .
Ti1 O1 2.054(5) .
Ti1 Ti3 3.0732(18) .
Ti1 Ti4 3.0800(18) .
Ti2 O18 1.773(5) .
Ti2 O10 1.876(4) .
Ti2 O15 1.927(4) 3_677
Ti2 O14 1.931(4) .
Ti2 O16 1.960(4) 3_677
Ti2 Ti4 2.9850(18) 3_677
Ti2 Ti5 3.0195(18) 3_677
Ti3 O13 1.764(5) .
Ti3 O20 1.915(4) 3_677
Ti3 O14 1.990(5) .
Ti3 O7 2.033(5) .
Ti3 O12 2.038(5) .
Ti3 O9 2.046(4) .
Ti3 Ti5 2.9977(19) 3_677
Ti3 Ti4 3.2203(19) .
Ti4 O17 1.764(5) .
Ti4 O15 1.917(4) .
Ti4 O16 1.974(5) .
Ti4 O12 2.032(5) .
Ti4 O9 2.036(4) .
Ti4 O8 2.037(5) .
Ti4 Ti2 2.9849(18) 3_677
Ti5 O19 1.750(5) .
Ti5 O11 1.872(5) .
Ti5 O20 1.928(4) .
Ti5 O16 1.959(5) .
Ti5 O14 1.978(4) 3_677
Ti5 Ti3 2.9978(18) 3_677
Ti5 Ti2 3.0195(18) 3_677
O1 C7 1.276(9) .
O2 C7 1.265(9) .
O3 Cl1 1.476(10) .
O4 Cl1 1.430(11) .
O5 Cl1 1.324(12) .
O6 Cl1 1.355(12) .
O7 C8 1.449(9) .
O8 C11 1.443(8) .
O12 C14 1.446(9) .
O13 C17 1.403(11) .
O14 Ti5 1.978(4) 3_677
O15 Ti2 1.927(4) 3_677
O15 Nd1 2.380(5) 3_677
O16 Ti2 1.960(4) 3_677
O17 C22 1.511(16) .
O18 C23 1.388(11) .
O19 C26 1.375(10) .
O20 Ti3 1.915(4) 3_677
O21 C29 1.280(14) .
C1 C2 1.368(12) .
C1 C6 1.387(12) .
C1 C7 1.508(10) .
C2 C3 1.397(12) .
C3 C4 1.354(15) .
C4 C5 1.365(15) .
C5 C6 1.392(12) .
C8 C10 1.379(13) .
C8 C9 1.405(13) .
C11 C12 1.404(12) .
C11 C13 1.433(13) .
C14 C15 1.393(13) .
C14 C16 1.396(14) .
C17 C18 1.267(17) .
C17 C19 1.431(15) .
C20 C22 1.51(2) .
C23 C25 1.359(15) .
C23 C24 1.438(14) .
C26 C28 1.406(14) .
C26 C27 1.440(15) .
C29 C31 1.340(19) .
C29 C30 1.410(19) .

loop_
_geom_torsion_atom_site_label_1
_geom_torsion_atom_site_label_2
_geom_torsion_atom_site_label_3
_geom_torsion_atom_site_label_4
_geom_torsion
_geom_torsion_site_symmetry_1
_geom_torsion_site_symmetry_4
O20 Nd1 Ti1 O9 -41.91(18) . .
O15 Nd1 Ti1 O9 44.13(17) 3_677 .
O11 Nd1 Ti1 O9 -82.5(2) . .
O10 Nd1 Ti1 O9 82.8(2) . .
O2 Nd1 Ti1 O9 177.4(2) . .
O21 Nd1 Ti1 O9 115.1(3) . .
O4 Nd1 Ti1 O9 -148.1(6) . .
O3 Nd1 Ti1 O9 -119.9(3) . .
Ti5 Nd1 Ti1 O9 -59.04(14) . .
O20 Nd1 Ti1 O10 -124.7(2) . .
O15 Nd1 Ti1 O10 -38.6(2) 3_677 .
O11 Nd1 Ti1 O10 -165.3(3) . .
O2 Nd1 Ti1 O10 94.7(2) . .
O21 Nd1 Ti1 O10 32.3(3) . .
O4 Nd1 Ti1 O10 129.1(7) . .
O3 Nd1 Ti1 O10 157.4(3) . .
Ti5 Nd1 Ti1 O10 -141.79(18) . .
O20 Nd1 Ti1 O11 40.6(2) . .
O15 Nd1 Ti1 O11 126.7(2) 3_677 .
O10 Nd1 Ti1 O11 165.3(3) . .
O2 Nd1 Ti1 O11 -100.0(2) . .
O21 Nd1 Ti1 O11 -162.4(3) . .
O4 Nd1 Ti1 O11 -65.6(7) . .
O3 Nd1 Ti1 O11 -37.3(3) . .
Ti5 Nd1 Ti1 O11 23.49(18) . .
O20 Nd1 Ti1 O7 -134.6(2) . .
O15 Nd1 Ti1 O7 -48.6(2) 3_677 .
O11 Nd1 Ti1 O7 -175.3(3) . .
O10 Nd1 Ti1 O7 -10.0(2) . .
O2 Nd1 Ti1 O7 84.7(2) . .
O21 Nd1 Ti1 O7 22.3(3) . .
O4 Nd1 Ti1 O7 119.2(6) . .
O3 Nd1 Ti1 O7 147.4(3) . .
Ti5 Nd1 Ti1 O7 -151.77(19) . .
O20 Nd1 Ti1 O8 49.9(2) . .
O15 Nd1 Ti1 O8 135.9(2) 3_677 .
O11 Nd1 Ti1 O8 9.3(2) . .
O10 Nd1 Ti1 O8 174.6(3) . .
O2 Nd1 Ti1 O8 -90.8(2) . .
O21 Nd1 Ti1 O8 -153.1(3) . .
O4 Nd1 Ti1 O8 -56.3(7) . .
O3 Nd1 Ti1 O8 -28.1(3) . .
Ti5 Nd1 Ti1 O8 32.77(18) . .
O20 Nd1 Ti1 O1 138.83(18) . .
O15 Nd1 Ti1 O1 -135.13(18) 3_677 .
O11 Nd1 Ti1 O1 98.2(2) . .
O10 Nd1 Ti1 O1 -96.5(2) . .
O2 Nd1 Ti1 O1 -1.8(2) . .
O21 Nd1 Ti1 O1 -64.2(3) . .
O4 Nd1 Ti1 O1 32.6(6) . .
O3 Nd1 Ti1 O1 60.9(3) . .
Ti5 Nd1 Ti1 O1 121.71(15) . .
O20 Nd1 Ti1 Ti3 -81.73(12) . .
O15 Nd1 Ti1 Ti3 4.31(11) 3_677 .
O11 Nd1 Ti1 Ti3 -122.35(19) . .
O10 Nd1 Ti1 Ti3 42.93(18) . .
O2 Nd1 Ti1 Ti3 137.61(16) . .
O21 Nd1 Ti1 Ti3 75.3(2) . .
O4 Nd1 Ti1 Ti3 172.1(6) . .
O3 Nd1 Ti1 Ti3 -159.7(2) . .
Ti5 Nd1 Ti1 Ti3 -98.86(6) . .
O20 Nd1 Ti1 Ti4 -2.53(12) . .
O15 Nd1 Ti1 Ti4 83.51(12) 3_677 .
O11 Nd1 Ti1 Ti4 -43.15(18) . .
O10 Nd1 Ti1 Ti4 122.13(19) . .
O2 Nd1 Ti1 Ti4 -143.19(16) . .
O21 Nd1 Ti1 Ti4 154.5(2) . .
O4 Nd1 Ti1 Ti4 -108.7(6) . .
O3 Nd1 Ti1 Ti4 -80.5(2) . .
Ti5 Nd1 Ti1 Ti4 -19.66(5) . .
O9 Ti1 Ti3 O13 169.6(3) . .
O10 Ti1 Ti3 O13 -89.6(3) . .
O11 Ti1 Ti3 O13 -175.8(3) . .
O7 Ti1 Ti3 O13 3.4(3) . .
O8 Ti1 Ti3 O13 94.0(3) . .
O1 Ti1 Ti3 O13 0.8(3) . .
Ti4 Ti1 Ti3 O13 127.2(3) . .
Nd1 Ti1 Ti3 O13 -118.0(3) . .
O9 Ti1 Ti3 O20 -23.2(3) . 3_677
O10 Ti1 Ti3 O20 77.7(2) . 3_677
O11 Ti1 Ti3 O20 -8.5(3) . 3_677
O7 Ti1 Ti3 O20 170.6(3) . 3_677
O8 Ti1 Ti3 O20 -98.7(2) . 3_677
O1 Ti1 Ti3 O20 168.1(3) . 3_677
Ti4 Ti1 Ti3 O20 -65.57(17) . 3_677
Nd1 Ti1 Ti3 O20 49.28(18) . 3_677
O9 Ti1 Ti3 O14 -94.4(2) . .
O10 Ti1 Ti3 O14 6.46(18) . .
O11 Ti1 Ti3 O14 -79.7(2) . .
O7 Ti1 Ti3 O14 99.4(2) . .
O8 Ti1 Ti3 O14 -169.98(18) . .
O1 Ti1 Ti3 O14 96.8(2) . .
Ti4 Ti1 Ti3 O14 -136.82(13) . .
Nd1 Ti1 Ti3 O14 -21.97(14) . .
O9 Ti1 Ti3 O7 166.2(3) . .
O10 Ti1 Ti3 O7 -92.9(2) . .
O11 Ti1 Ti3 O7 -179.1(3) . .
O8 Ti1 Ti3 O7 90.6(2) . .
O1 Ti1 Ti3 O7 -2.5(3) . .
Ti4 Ti1 Ti3 O7 123.8(2) . .
Nd1 Ti1 Ti3 O7 -121.3(2) . .
O9 Ti1 Ti3 O12 67.7(2) . .
O10 Ti1 Ti3 O12 168.53(18) . .
O11 Ti1 Ti3 O12 82.3(2) . .
O7 Ti1 Ti3 O12 -98.6(2) . .
O8 Ti1 Ti3 O12 -7.91(18) . .
O1 Ti1 Ti3 O12 -101.1(2) . .
Ti4 Ti1 Ti3 O12 25.25(13) . .
Nd1 Ti1 Ti3 O12 140.10(13) . .
O10 Ti1 Ti3 O9 100.9(2) . .
O11 Ti1 Ti3 O9 14.7(3) . .
O7 Ti1 Ti3 O9 -166.2(3) . .
O8 Ti1 Ti3 O9 -75.6(2) . .
O1 Ti1 Ti3 O9 -168.8(3) . .
Ti4 Ti1 Ti3 O9 -42.40(19) . .
Nd1 Ti1 Ti3 O9 72.4(2) . .
O9 Ti1 Ti3 Ti5 -60.88(19) . 3_677
O10 Ti1 Ti3 Ti5 40.00(14) . 3_677
O11 Ti1 Ti3 Ti5 -46.2(2) . 3_677
O7 Ti1 Ti3 Ti5 132.9(2) . 3_677
O8 Ti1 Ti3 Ti5 -136.44(13) . 3_677
O1 Ti1 Ti3 Ti5 130.4(2) . 3_677
Ti4 Ti1 Ti3 Ti5 -103.28(6) . 3_677
Nd1 Ti1 Ti3 Ti5 11.57(7) . 3_677
O9 Ti1 Ti3 Ti4 42.40(19) . .
O10 Ti1 Ti3 Ti4 143.28(13) . .
O11 Ti1 Ti3 Ti4 57.1(2) . .
O7 Ti1 Ti3 Ti4 -123.8(2) . .
O8 Ti1 Ti3 Ti4 -33.16(13) . .
O1 Ti1 Ti3 Ti4 -126.4(2) . .
Nd1 Ti1 Ti3 Ti4 114.85(6) . .
O9 Ti1 Ti4 O17 -171.1(3) . .
O10 Ti1 Ti4 O17 173.5(3) . .
O11 Ti1 Ti4 O17 87.6(3) . .
O7 Ti1 Ti4 O17 -95.2(3) . .
O8 Ti1 Ti4 O17 -4.8(3) . .
O1 Ti1 Ti4 O17 -4.0(3) . .
Ti3 Ti1 Ti4 O17 -128.2(3) . .
Nd1 Ti1 Ti4 O17 116.1(3) . .
O9 Ti1 Ti4 O15 22.5(3) . .
O10 Ti1 Ti4 O15 7.1(3) . .
O11 Ti1 Ti4 O15 -78.7(2) . .
O7 Ti1 Ti4 O15 98.4(2) . .
O8 Ti1 Ti4 O15 -171.2(3) . .
O1 Ti1 Ti4 O15 -170.4(3) . .
Ti3 Ti1 Ti4 O15 65.47(18) . .
Nd1 Ti1 Ti4 O15 -50.24(19) . .
O9 Ti1 Ti4 O16 93.7(2) . .
O10 Ti1 Ti4 O16 78.3(2) . .
O11 Ti1 Ti4 O16 -7.54(18) . .
O7 Ti1 Ti4 O16 169.63(18) . .
O8 Ti1 Ti4 O16 -100.0(2) . .
O1 Ti1 Ti4 O16 -99.2(2) . .
Ti3 Ti1 Ti4 O16 136.67(13) . .
Nd1 Ti1 Ti4 O16 20.96(14) . .
O9 Ti1 Ti4 O12 -68.3(2) . .
O10 Ti1 Ti4 O12 -83.6(2) . .
O11 Ti1 Ti4 O12 -169.53(18) . .
O7 Ti1 Ti4 O12 7.63(18) . .
O8 Ti1 Ti4 O12 98.0(2) . .
O1 Ti1 Ti4 O12 98.8(2) . .
Ti3 Ti1 Ti4 O12 -25.32(13) . .
Nd1 Ti1 Ti4 O12 -141.03(14) . .
O10 Ti1 Ti4 O9 -15.4(3) . .
O11 Ti1 Ti4 O9 -101.2(2) . .
O7 Ti1 Ti4 O9 75.9(2) . .
O8 Ti1 Ti4 O9 166.3(3) . .
O1 Ti1 Ti4 O9 167.1(3) . .
Ti3 Ti1 Ti4 O9 43.0(2) . .
Nd1 Ti1 Ti4 O9 -72.7(2) . .
O9 Ti1 Ti4 O8 -166.3(3) . .
O10 Ti1 Ti4 O8 178.3(3) . .
O11 Ti1 Ti4 O8 92.4(2) . .
O7 Ti1 Ti4 O8 -90.4(2) . .
O1 Ti1 Ti4 O8 0.8(3) . .
Ti3 Ti1 Ti4 O8 -123.3(2) . .
Nd1 Ti1 Ti4 O8 120.9(2) . .
O9 Ti1 Ti4 Ti2 60.1(2) . 3_677
O10 Ti1 Ti4 Ti2 44.8(2) . 3_677
O11 Ti1 Ti4 Ti2 -41.12(14) . 3_677
O7 Ti1 Ti4 Ti2 136.05(13) . 3_677
O8 Ti1 Ti4 Ti2 -133.6(2) . 3_677
O1 Ti1 Ti4 Ti2 -132.8(2) . 3_677
Ti3 Ti1 Ti4 Ti2 103.09(6) . 3_677
Nd1 Ti1 Ti4 Ti2 -12.62(7) . 3_677
O9 Ti1 Ti4 Ti3 -43.0(2) . .
O10 Ti1 Ti4 Ti3 -58.3(2) . .
O11 Ti1 Ti4 Ti3 -144.21(13) . .
O7 Ti1 Ti4 Ti3 32.96(13) . .
O8 Ti1 Ti4 Ti3 123.3(2) . .
O1 Ti1 Ti4 Ti3 124.1(2) . .
Nd1 Ti1 Ti4 Ti3 -115.71(6) . .
O13 Ti3 Ti4 O17 -3.3(4) . .
O20 Ti3 Ti4 O17 -104.9(3) 3_677 .
O14 Ti3 Ti4 O17 177.4(3) . .
O7 Ti3 Ti4 O17 91.1(3) . .
O12 Ti3 Ti4 O17 -11.6(3) . .
O9 Ti3 Ti4 O17 163.7(3) . .
Ti5 Ti3 Ti4 O17 -139.5(3) 3_677 .
Ti1 Ti3 Ti4 O17 124.2(3) . .
O13 Ti3 Ti4 O15 101.5(3) . .
O20 Ti3 Ti4 O15 -0.13(18) 3_677 .
O14 Ti3 Ti4 O15 -77.8(2) . .
O7 Ti3 Ti4 O15 -164.12(18) . .
O12 Ti3 Ti4 O15 93.2(3) . .
O9 Ti3 Ti4 O15 -91.6(2) . .
Ti5 Ti3 Ti4 O15 -34.74(14) 3_677 .
Ti1 Ti3 Ti4 O15 -131.08(14) . .
O13 Ti3 Ti4 O16 179.1(3) . .
O20 Ti3 Ti4 O16 77.6(2) 3_677 .
O14 Ti3 Ti4 O16 -0.1(2) . .
O7 Ti3 Ti4 O16 -86.4(2) . .
O12 Ti3 Ti4 O16 170.9(3) . .
O9 Ti3 Ti4 O16 -13.9(2) . .
Ti5 Ti3 Ti4 O16 42.95(17) 3_677 .
Ti1 Ti3 Ti4 O16 -53.40(16) . .
O13 Ti3 Ti4 O12 8.3(3) . .
O20 Ti3 Ti4 O12 -93.3(3) 3_677 .
O14 Ti3 Ti4 O12 -171.0(3) . .
O7 Ti3 Ti4 O12 102.7(3) . .
O9 Ti3 Ti4 O12 175.2(3) . .
Ti5 Ti3 Ti4 O12 -127.9(2) 3_677 .
Ti1 Ti3 Ti4 O12 135.7(2) . .
O13 Ti3 Ti4 O9 -167.0(3) . .
O20 Ti3 Ti4 O9 91.4(2) 3_677 .
O14 Ti3 Ti4 O9 13.8(2) . .
O7 Ti3 Ti4 O9 -72.6(2) . .
O12 Ti3 Ti4 O9 -175.2(3) . .
Ti5 Ti3 Ti4 O9 56.83(18) 3_677 .
Ti1 Ti3 Ti4 O9 -39.52(18) . .
O13 Ti3 Ti4 O8 -94.1(3) . .
O20 Ti3 Ti4 O8 164.35(18) 3_677 .
O14 Ti3 Ti4 O8 86.7(2) . .
O7 Ti3 Ti4 O8 0.36(18) . .
O12 Ti3 Ti4 O8 -102.3(3) . .
O9 Ti3 Ti4 O8 72.9(2) . .
Ti5 Ti3 Ti4 O8 129.74(13) 3_677 .
Ti1 Ti3 Ti4 O8 33.39(13) . .
O13 Ti3 Ti4 Ti2 136.6(3) . 3_677
O20 Ti3 Ti4 Ti2 35.05(14) 3_677 3_677
O14 Ti3 Ti4 Ti2 -42.63(17) . 3_677
O7 Ti3 Ti4 Ti2 -128.94(13) . 3_677
O12 Ti3 Ti4 Ti2 128.4(2) . 3_677
O9 Ti3 Ti4 Ti2 -56.38(18) . 3_677
Ti5 Ti3 Ti4 Ti2 0.44(7) 3_677 3_677
Ti1 Ti3 Ti4 Ti2 -95.90(5) . 3_677
O13 Ti3 Ti4 Ti1 -127.5(3) . .
O20 Ti3 Ti4 Ti1 130.95(13) 3_677 .
O14 Ti3 Ti4 Ti1 53.27(16) . .
O7 Ti3 Ti4 Ti1 -33.04(13) . .
O12 Ti3 Ti4 Ti1 -135.7(2) . .
O9 Ti3 Ti4 Ti1 39.52(18) . .
Ti5 Ti3 Ti4 Ti1 96.34(5) 3_677 .
O20 Nd1 Ti5 O19 91.9(3) . .
O15 Nd1 Ti5 O19 155.2(2) 3_677 .
O11 Nd1 Ti5 O19 -95.7(3) . .
O10 Nd1 Ti5 O19 -140.1(2) . .
O2 Nd1 Ti5 O19 -66.6(2) . .
O21 Nd1 Ti5 O19 156(2) . .
O4 Nd1 Ti5 O19 31.8(4) . .
O3 Nd1 Ti5 O19 2.2(3) . .
Ti1 Nd1 Ti5 O19 -120.0(2) . .
O20 Nd1 Ti5 O11 -172.4(3) . .
O15 Nd1 Ti5 O11 -109.2(2) 3_677 .
O10 Nd1 Ti5 O11 -44.4(2) . .
O2 Nd1 Ti5 O11 29.1(2) . .
O21 Nd1 Ti5 O11 -109(2) . .
O4 Nd1 Ti5 O11 127.5(4) . .
O3 Nd1 Ti5 O11 97.8(3) . .
Ti1 Nd1 Ti5 O11 -24.29(19) . .
O15 Nd1 Ti5 O20 63.2(2) 3_677 .
O11 Nd1 Ti5 O20 172.4(3) . .
O10 Nd1 Ti5 O20 128.0(2) . .
O2 Nd1 Ti5 O20 -158.5(2) . .
O21 Nd1 Ti5 O20 64(2) . .
O4 Nd1 Ti5 O20 -60.1(4) . .
O3 Nd1 Ti5 O20 -89.8(3) . .
Ti1 Nd1 Ti5 O20 148.10(19) . .
O20 Nd1 Ti5 O16 -130.5(3) . .
O15 Nd1 Ti5 O16 -67.3(2) 3_677 .
O11 Nd1 Ti5 O16 41.9(2) . .
O10 Nd1 Ti5 O16 -2.5(2) . .
O2 Nd1 Ti5 O16 70.9(2) . .
O21 Nd1 Ti5 O16 -67(2) . .
O4 Nd1 Ti5 O16 169.3(4) . .
O3 Nd1 Ti5 O16 139.7(3) . .
Ti1 Nd1 Ti5 O16 17.57(17) . .
O20 Nd1 Ti5 O14 -35.4(2) . 3_677
O15 Nd1 Ti5 O14 27.87(18) 3_677 3_677
O11 Nd1 Ti5 O14 137.0(2) . 3_677
O10 Nd1 Ti5 O14 92.62(18) . 3_677
O2 Nd1 Ti5 O14 166.1(2) . 3_677
O21 Nd1 Ti5 O14 28(2) . 3_677
O4 Nd1 Ti5 O14 -95.5(3) . 3_677
O3 Nd1 Ti5 O14 -125.1(3) . 3_677
Ti1 Nd1 Ti5 O14 112.73(15) . 3_677
O20 Nd1 Ti5 Ti3 -20.95(19) . 3_677
O15 Nd1 Ti5 Ti3 42.29(11) 3_677 3_677
O11 Nd1 Ti5 Ti3 151.44(19) . 3_677
O10 Nd1 Ti5 Ti3 107.04(11) . 3_677
O2 Nd1 Ti5 Ti3 -179.50(14) . 3_677
O21 Nd1 Ti5 Ti3 43(2) . 3_677
O4 Nd1 Ti5 Ti3 -81.1(3) . 3_677
O3 Nd1 Ti5 Ti3 -110.7(3) . 3_677
Ti1 Nd1 Ti5 Ti3 127.15(4) . 3_677
O20 Nd1 Ti5 Ti2 -79.0(2) . 3_677
O15 Nd1 Ti5 Ti2 -15.76(12) 3_677 3_677
O11 Nd1 Ti5 Ti2 93.4(2) . 3_677
O10 Nd1 Ti5 Ti2 48.99(11) . 3_677
O2 Nd1 Ti5 Ti2 122.45(15) . 3_677
O21 Nd1 Ti5 Ti2 -15(2) . 3_677
O4 Nd1 Ti5 Ti2 -139.1(3) . 3_677
O3 Nd1 Ti5 Ti2 -168.8(3) . 3_677
Ti1 Nd1 Ti5 Ti2 69.10(6) . 3_677
O9 Ti1 O1 C7 -171.7(9) . .
O10 Ti1 O1 C7 -39.5(6) . .
O11 Ti1 O1 C7 48.2(6) . .
O7 Ti1 O1 C7 -131.1(6) . .
O8 Ti1 O1 C7 139.3(6) . .
Ti3 Ti1 O1 C7 -129.4(6) . .
Ti4 Ti1 O1 C7 138.8(6) . .
Nd1 Ti1 O1 C7 4.5(6) . .
O20 Nd1 O2 C7 -66.8(8) . .
O15 Nd1 O2 C7 72.3(8) 3_677 .
O11 Nd1 O2 C7 -33.9(7) . .
O10 Nd1 O2 C7 35.7(7) . .
O21 Nd1 O2 C7 126.9(8) . .
O4 Nd1 O2 C7 -165.4(8) . .
O3 Nd1 O2 C7 -119.3(8) . .
Ti1 Nd1 O2 C7 0.5(7) . .
Ti5 Nd1 O2 C7 -49.5(8) . .
O20 Nd1 O3 Cl1 111.7(6) . .
O15 Nd1 O3 Cl1 57.5(8) 3_677 .
O11 Nd1 O3 Cl1 179.1(6) . .
O10 Nd1 O3 Cl1 -141.5(5) . .
O2 Nd1 O3 Cl1 -102.2(6) . .
O21 Nd1 O3 Cl1 -31.2(7) . .
O4 Nd1 O3 Cl1 3.3(5) . .
Ti1 Nd1 O3 Cl1 -160.9(5) . .
Ti5 Nd1 O3 Cl1 146.4(6) . .
O20 Nd1 O4 Cl1 -72.4(7) . .
O15 Nd1 O4 Cl1 -160.4(6) 3_677 .
O11 Nd1 O4 Cl1 -9.0(9) . .
O10 Nd1 O4 Cl1 117.5(7) . .
O2 Nd1 O4 Cl1 64.6(7) . .
O21 Nd1 O4 Cl1 141.3(8) . .
O3 Nd1 O4 Cl1 -3.5(6) . .
Ti1 Nd1 O4 Cl1 33.0(12) . .
Ti5 Nd1 O4 Cl1 -43.4(8) . .
O9 Ti1 O7 C8 -172.1(8) . .
O10 Ti1 O7 C8 -75.6(8) . .
O11 Ti1 O7 C8 -152(3) . .
O8 Ti1 O7 C8 108.2(8) . .
O1 Ti1 O7 C8 15.0(8) . .
Ti3 Ti1 O7 C8 -163.1(8) . .
Ti4 Ti1 O7 C8 149.1(7) . .
Nd1 Ti1 O7 C8 -68.6(8) . .
O9 Ti1 O7 Ti3 -8.96(18) . .
O10 Ti1 O7 Ti3 87.5(2) . .
O11 Ti1 O7 Ti3 11(4) . .
O8 Ti1 O7 Ti3 -88.7(2) . .
O1 Ti1 O7 Ti3 178.1(2) . .
Ti4 Ti1 O7 Ti3 -47.83(16) . .
Nd1 Ti1 O7 Ti3 94.5(2) . .
O13 Ti3 O7 C8 -13.5(7) . .
O20 Ti3 O7 C8 136.1(8) 3_677 .
O14 Ti3 O7 C8 86.9(7) . .
O12 Ti3 O7 C8 -113.8(7) . .
O9 Ti3 O7 C8 172.4(7) . .
Ti5 Ti3 O7 C8 99.1(6) 3_677 .
Ti1 Ti3 O7 C8 164.2(7) . .
Ti4 Ti3 O7 C8 -150.5(7) . .
O13 Ti3 O7 Ti1 -177.7(2) . .
O20 Ti3 O7 Ti1 -28.0(8) 3_677 .
O14 Ti3 O7 Ti1 -77.3(2) . .
O12 Ti3 O7 Ti1 82.0(2) . .
O9 Ti3 O7 Ti1 8.18(17) . .
Ti5 Ti3 O7 Ti1 -65.1(2) 3_677 .
Ti4 Ti3 O7 Ti1 45.34(15) . .
O17 Ti4 O8 C11 10.0(7) . .
O15 Ti4 O8 C11 -139.7(8) . .
O16 Ti4 O8 C11 -89.7(6) . .
O12 Ti4 O8 C11 111.1(6) . .
O9 Ti4 O8 C11 -174.6(6) . .
Ti2 Ti4 O8 C11 -102.4(6) 3_677 .
Ti1 Ti4 O8 C11 -166.6(7) . .
Ti3 Ti4 O8 C11 147.9(6) . .
O17 Ti4 O8 Ti1 176.6(2) . .
O15 Ti4 O8 Ti1 26.9(8) . .
O16 Ti4 O8 Ti1 76.9(2) . .
O12 Ti4 O8 Ti1 -82.4(2) . .
O9 Ti4 O8 Ti1 -8.08(17) . .
Ti2 Ti4 O8 Ti1 64.2(2) 3_677 .
Ti3 Ti4 O8 Ti1 -45.55(15) . .
O9 Ti1 O8 C11 174.5(7) . .
O10 Ti1 O8 C11 148(3) . .
O11 Ti1 O8 C11 78.0(7) . .
O7 Ti1 O8 C11 -105.3(7) . .
O1 Ti1 O8 C11 -13.8(7) . .
Ti3 Ti1 O8 C11 -146.2(7) . .
Ti4 Ti1 O8 C11 165.7(8) . .
Nd1 Ti1 O8 C11 71.6(7) . .
O9 Ti1 O8 Ti4 8.81(19) . .
O10 Ti1 O8 Ti4 -18(3) . .
O11 Ti1 O8 Ti4 -87.6(2) . .
O7 Ti1 O8 Ti4 89.1(2) . .
O1 Ti1 O8 Ti4 -179.4(2) . .
Ti3 Ti1 O8 Ti4 48.18(16) . .
Nd1 Ti1 O8 Ti4 -94.1(2) . .
O10 Ti1 O9 Ti4 169.21(19) . .
O11 Ti1 O9 Ti4 80.8(2) . .
O7 Ti1 O9 Ti4 -100.3(2) . .
O8 Ti1 O9 Ti4 -9.05(19) . .
O1 Ti1 O9 Ti4 -59.0(11) . .
Ti3 Ti1 O9 Ti4 -109.4(2) . .
Nd1 Ti1 O9 Ti4 124.94(14) . .
O10 Ti1 O9 Ti3 -81.4(2) . .
O11 Ti1 O9 Ti3 -169.77(19) . .
O7 Ti1 O9 Ti3 9.10(19) . .
O8 Ti1 O9 Ti3 100.4(2) . .
O1 Ti1 O9 Ti3 50.4(12) . .
Ti4 Ti1 O9 Ti3 109.4(2) . .
Nd1 Ti1 O9 Ti3 -125.64(14) . .
O17 Ti4 O9 Ti1 33.9(12) . .
O15 Ti4 O9 Ti1 -161.5(2) . .
O16 Ti4 O9 Ti1 -82.1(2) . .
O12 Ti4 O9 Ti1 106.7(2) . .
O8 Ti4 O9 Ti1 9.2(2) . .
Ti2 Ti4 O9 Ti1 -122.67(17) 3_677 .
Ti3 Ti4 O9 Ti1 109.7(2) . .
O17 Ti4 O9 Ti3 -75.7(12) . .
O15 Ti4 O9 Ti3 88.8(2) . .
O16 Ti4 O9 Ti3 168.3(2) . .
O12 Ti4 O9 Ti3 -3.00(18) . .
O8 Ti4 O9 Ti3 -100.5(2) . .
Ti2 Ti4 O9 Ti3 127.65(15) 3_677 .
Ti1 Ti4 O9 Ti3 -109.7(2) . .
O13 Ti3 O9 Ti1 -46.1(14) . .
O20 Ti3 O9 Ti1 160.9(2) 3_677 .
O14 Ti3 O9 Ti1 81.4(2) . .
O7 Ti3 O9 Ti1 -9.26(19) . .
O12 Ti3 O9 Ti1 -107.2(2) . .
Ti5 Ti3 O9 Ti1 122.27(16) 3_677 .
Ti4 Ti3 O9 Ti1 -110.2(2) . .
O13 Ti3 O9 Ti4 64.2(13) . .
O20 Ti3 O9 Ti4 -88.8(2) 3_677 .
O14 Ti3 O9 Ti4 -168.4(2) . .
O7 Ti3 O9 Ti4 101.0(2) . .
O12 Ti3 O9 Ti4 3.00(18) . .
Ti5 Ti3 O9 Ti4 -127.50(15) 3_677 .
Ti1 Ti3 O9 Ti4 110.2(2) . .
O18 Ti2 O10 Ti1 136.2(3) . .
O15 Ti2 O10 Ti1 -118.1(3) 3_677 .
O14 Ti2 O10 Ti1 26.9(3) . .
O16 Ti2 O10 Ti1 -50.2(5) 3_677 .
Ti4 Ti2 O10 Ti1 -91.9(3) 3_677 .
Ti5 Ti2 O10 Ti1 -4.8(4) 3_677 .
O18 Ti2 O10 Nd1 -101.8(2) . .
O15 Ti2 O10 Nd1 3.94(18) 3_677 .
O14 Ti2 O10 Nd1 148.97(18) . .
O16 Ti2 O10 Nd1 71.8(3) 3_677 .
Ti4 Ti2 O10 Nd1 30.2(2) 3_677 .
Ti5 Ti2 O10 Nd1 117.26(14) 3_677 .
O9 Ti1 O10 Ti2 16.6(3) . .
O11 Ti1 O10 Ti2 112.9(3) . .
O7 Ti1 O10 Ti2 -63.8(3) . .
O8 Ti1 O10 Ti2 43(3) . .
O1 Ti1 O10 Ti2 -155.4(3) . .
Ti3 Ti1 O10 Ti2 -23.0(3) . .
Ti4 Ti1 O10 Ti2 26.4(4) . .
Nd1 Ti1 O10 Ti2 123.2(4) . .
O9 Ti1 O10 Nd1 -106.54(18) . .
O11 Ti1 O10 Nd1 -10.22(18) . .
O7 Ti1 O10 Nd1 173.02(17) . .
O8 Ti1 O10 Nd1 -80(3) . .
O1 Ti1 O10 Nd1 81.48(19) . .
Ti3 Ti1 O10 Nd1 -146.13(13) . .
Ti4 Ti1 O10 Nd1 -96.75(19) . .
O20 Nd1 O10 Ti2 -79.2(2) . .
O15 Nd1 O10 Ti2 -3.50(16) 3_677 .
O11 Nd1 O10 Ti2 -131.3(2) . .
O2 Nd1 O10 Ti2 146.3(2) . .
O21 Nd1 O10 Ti2 68.3(2) . .
O4 Nd1 O10 Ti2 90.3(7) . .
O3 Nd1 O10 Ti2 -174.4(3) . .
Ti1 Nd1 O10 Ti2 -140.2(3) . .
Ti5 Nd1 O10 Ti2 -107.02(16) . .
O20 Nd1 O10 Ti1 61.0(2) . .
O15 Nd1 O10 Ti1 136.7(2) 3_677 .
O11 Nd1 O10 Ti1 8.86(15) . .
O2 Nd1 O10 Ti1 -73.5(2) . .
O21 Nd1 O10 Ti1 -151.6(2) . .
O4 Nd1 O10 Ti1 -129.6(7) . .
O3 Nd1 O10 Ti1 -34.2(4) . .
Ti5 Nd1 O10 Ti1 33.14(15) . .
O19 Ti5 O11 Ti1 -136.8(3) . .
O20 Ti5 O11 Ti1 115.1(3) . .
O16 Ti5 O11 Ti1 -28.3(3) . .
O14 Ti5 O11 Ti1 46.4(5) 3_677 .
Ti3 Ti5 O11 Ti1 89.2(3) 3_677 .
Ti2 Ti5 O11 Ti1 2.9(4) 3_677 .
Nd1 Ti5 O11 Ti1 120.3(4) . .
O19 Ti5 O11 Nd1 103.0(2) . .
O20 Ti5 O11 Nd1 -5.15(18) . .
O16 Ti5 O11 Nd1 -148.51(18) . .
O14 Ti5 O11 Nd1 -73.8(3) 3_677 .
Ti3 Ti5 O11 Nd1 -31.0(2) 3_677 .
Ti2 Ti5 O11 Nd1 -117.39(13) 3_677 .
O9 Ti1 O11 Ti5 -14.2(3) . .
O10 Ti1 O11 Ti5 -110.6(3) . .
O7 Ti1 O11 Ti5 -34(4) . .
O8 Ti1 O11 Ti5 65.7(3) . .
O1 Ti1 O11 Ti5 158.9(3) . .
Ti3 Ti1 O11 Ti5 -23.7(4) . .
Ti4 Ti1 O11 Ti5 24.8(3) . .
Nd1 Ti1 O11 Ti5 -120.9(4) . .
O9 Ti1 O11 Nd1 106.68(18) . .
O10 Ti1 O11 Nd1 10.24(18) . .
O7 Ti1 O11 Nd1 87(3) . .
O8 Ti1 O11 Nd1 -173.44(17) . .
O1 Ti1 O11 Nd1 -80.24(19) . .
Ti3 Ti1 O11 Nd1 97.22(19) . .
Ti4 Ti1 O11 Nd1 145.70(13) . .
O20 Nd1 O11 Ti5 4.61(16) . .
O15 Nd1 O11 Ti5 80.5(2) 3_677 .
O10 Nd1 O11 Ti5 130.6(2) . .
O2 Nd1 O11 Ti5 -151.4(2) . .
O21 Nd1 O11 Ti5 170.4(4) . .
O4 Nd1 O11 Ti5 -71.6(4) . .
O3 Nd1 O11 Ti5 -75.7(3) . .
Ti1 Nd1 O11 Ti5 139.4(3) . .
O20 Nd1 O11 Ti1 -134.8(2) . .
O15 Nd1 O11 Ti1 -58.9(2) 3_677 .
O10 Nd1 O11 Ti1 -8.82(15) . .
O2 Nd1 O11 Ti1 69.2(2) . .
O21 Nd1 O11 Ti1 31.0(5) . .
O4 Nd1 O11 Ti1 149.0(4) . .
O3 Nd1 O11 Ti1 144.9(3) . .
Ti5 Nd1 O11 Ti1 -139.4(3) . .
O17 Ti4 O12 C14 -13.3(7) . .
O15 Ti4 O12 C14 87.1(7) . .
O16 Ti4 O12 C14 152.6(7) . .
O9 Ti4 O12 C14 177.6(7) . .
O8 Ti4 O12 C14 -108.3(7) . .
Ti2 Ti4 O12 C14 104.6(7) 3_677 .
Ti1 Ti4 O12 C14 -148.9(7) . .
Ti3 Ti4 O12 C14 174.6(8) . .
O17 Ti4 O12 Ti3 172.1(2) . .
O15 Ti4 O12 Ti3 -87.5(2) . .
O16 Ti4 O12 Ti3 -22.0(7) . .
O9 Ti4 O12 Ti3 3.02(18) . .
O8 Ti4 O12 Ti3 77.1(2) . .
Ti2 Ti4 O12 Ti3 -70.0(2) 3_677 .
Ti1 Ti4 O12 Ti3 36.49(18) . .
O13 Ti3 O12 C14 10.9(7) . .
O20 Ti3 O12 C14 -87.5(6) 3_677 .
O14 Ti3 O12 C14 -153.2(7) . .
O7 Ti3 O12 C14 108.2(6) . .
O9 Ti3 O12 C14 -177.8(6) . .
Ti5 Ti3 O12 C14 -104.2(6) 3_677 .
Ti1 Ti3 O12 C14 148.6(6) . .
Ti4 Ti3 O12 C14 -174.8(7) . .
O13 Ti3 O12 Ti4 -174.3(2) . .
O20 Ti3 O12 Ti4 87.3(2) 3_677 .
O14 Ti3 O12 Ti4 21.6(7) . .
O7 Ti3 O12 Ti4 -77.0(2) . .
O9 Ti3 O12 Ti4 -3.01(18) . .
Ti5 Ti3 O12 Ti4 70.6(2) 3_677 .
Ti1 Ti3 O12 Ti4 -36.58(18) . .
O20 Ti3 O13 C17 -26(2) 3_677 .
O14 Ti3 O13 C17 54(2) . .
O7 Ti3 O13 C17 145(2) . .
O12 Ti3 O13 C17 -120(2) . .
O9 Ti3 O13 C17 -179.1(18) . .
Ti5 Ti3 O13 C17 13(2) 3_677 .
Ti1 Ti3 O13 C17 142.9(19) . .
Ti4 Ti3 O13 C17 -124.9(19) . .
O18 Ti2 O14 Ti5 114.1(2) . 3_677
O10 Ti2 O14 Ti5 -134.8(2) . 3_677
O15 Ti2 O14 Ti5 -47.8(4) 3_677 3_677
O16 Ti2 O14 Ti5 6.02(18) 3_677 3_677
Ti4 Ti2 O14 Ti5 -15.5(2) 3_677 3_677
O18 Ti2 O14 Ti3 -129.9(4) . .
O10 Ti2 O14 Ti3 -18.7(4) . .
O15 Ti2 O14 Ti3 68.2(5) 3_677 .
O16 Ti2 O14 Ti3 122.0(4) 3_677 .
Ti4 Ti2 O14 Ti3 100.5(3) 3_677 .
Ti5 Ti2 O14 Ti3 116.0(4) 3_677 .
O13 Ti3 O14 Ti2 144.9(4) . .
O20 Ti3 O14 Ti2 -118.8(4) 3_677 .
O7 Ti3 O14 Ti2 48.4(4) . .
O12 Ti3 O14 Ti2 -51.1(7) . .
O9 Ti3 O14 Ti2 -27.2(3) . .
Ti5 Ti3 O14 Ti2 -117.0(4) 3_677 .
Ti1 Ti3 O14 Ti2 8.2(3) . .
Ti4 Ti3 O14 Ti2 -35.6(4) . .
O13 Ti3 O14 Ti5 -98.0(2) . 3_677
O20 Ti3 O14 Ti5 -1.81(18) 3_677 3_677
O7 Ti3 O14 Ti5 165.39(19) . 3_677
O12 Ti3 O14 Ti5 66.0(6) . 3_677
O9 Ti3 O14 Ti5 89.86(18) . 3_677
Ti1 Ti3 O14 Ti5 125.21(16) . 3_677
Ti4 Ti3 O14 Ti5 81.45(18) . 3_677
O17 Ti4 O15 Ti2 -100.9(2) . 3_677
O16 Ti4 O15 Ti2 -2.78(19) . 3_677
O12 Ti4 O15 Ti2 157.8(2) . 3_677
O9 Ti4 O15 Ti2 82.1(2) . 3_677
O8 Ti4 O15 Ti2 48.4(8) . 3_677
Ti1 Ti4 O15 Ti2 69.4(2) . 3_677
Ti3 Ti4 O15 Ti2 120.12(17) . 3_677
O17 Ti4 O15 Nd1 134.0(3) . 3_677
O16 Ti4 O15 Nd1 -127.9(3) . 3_677
O12 Ti4 O15 Nd1 32.7(3) . 3_677
O9 Ti4 O15 Nd1 -43.0(3) . 3_677
O8 Ti4 O15 Nd1 -76.7(8) . 3_677
Ti2 Ti4 O15 Nd1 -125.1(4) 3_677 3_677
Ti1 Ti4 O15 Nd1 -55.7(3) . 3_677
Ti3 Ti4 O15 Nd1 -5.0(3) . 3_677
O19 Ti5 O16 Ti2 -112.8(2) . 3_677
O11 Ti5 O16 Ti2 134.9(2) . 3_677
O20 Ti5 O16 Ti2 47.8(4) . 3_677
O14 Ti5 O16 Ti2 -5.94(18) 3_677 3_677
Ti3 Ti5 O16 Ti2 15.7(2) 3_677 3_677
Nd1 Ti5 O16 Ti2 107.38(17) . 3_677
O19 Ti5 O16 Ti4 130.6(4) . .
O11 Ti5 O16 Ti4 18.3(4) . .
O20 Ti5 O16 Ti4 -68.8(5) . .
O14 Ti5 O16 Ti4 -122.6(4) 3_677 .
Ti3 Ti5 O16 Ti4 -100.9(3) 3_677 .
Ti2 Ti5 O16 Ti4 -116.6(4) 3_677 .
Nd1 Ti5 O16 Ti4 -9.3(4) . .
O17 Ti4 O16 Ti5 -141.7(4) . .
O15 Ti4 O16 Ti5 120.0(4) . .
O12 Ti4 O16 Ti5 52.4(7) . .
O9 Ti4 O16 Ti5 28.1(3) . .
O8 Ti4 O16 Ti5 -47.3(4) . .
Ti2 Ti4 O16 Ti5 117.3(4) 3_677 .
Ti1 Ti4 O16 Ti5 -7.1(3) . .
Ti3 Ti4 O16 Ti5 36.6(4) . .
O17 Ti4 O16 Ti2 101.0(2) . 3_677
O15 Ti4 O16 Ti2 2.70(18) . 3_677
O12 Ti4 O16 Ti2 -65.0(6) . 3_677
O9 Ti4 O16 Ti2 -89.23(19) . 3_677
O8 Ti4 O16 Ti2 -164.7(2) . 3_677
Ti1 Ti4 O16 Ti2 -124.41(16) . 3_677
Ti3 Ti4 O16 Ti2 -80.70(19) . 3_677
O15 Ti4 O17 C22 27.2(17) . .
O16 Ti4 O17 C22 -53.7(17) . .
O12 Ti4 O17 C22 121.2(17) . .
O9 Ti4 O17 C22 -168.5(16) . .
O8 Ti4 O17 C22 -144.5(17) . .
Ti2 Ti4 O17 C22 -12.6(17) 3_677 .
Ti1 Ti4 O17 C22 -141.3(16) . .
Ti3 Ti4 O17 C22 128.3(16) . .
O10 Ti2 O18 C23 -104.8(16) . .
O15 Ti2 O18 C23 164.3(16) 3_677 .
O14 Ti2 O18 C23 -5.0(17) . .
O16 Ti2 O18 C23 79.6(17) 3_677 .
Ti4 Ti2 O18 C23 123.7(16) 3_677 .
Ti5 Ti2 O18 C23 36.8(17) 3_677 .
O11 Ti5 O19 C26 25(3) . .
O20 Ti5 O19 C26 118(3) . .
O16 Ti5 O19 C26 -74(3) . .
O14 Ti5 O19 C26 -157(3) 3_677 .
Ti3 Ti5 O19 C26 159(2) 3_677 .
Ti2 Ti5 O19 C26 -116(3) 3_677 .
Nd1 Ti5 O19 C26 72(3) . .
O19 Ti5 O20 Ti3 108.9(2) . 3_677
O11 Ti5 O20 Ti3 -140.8(2) . 3_677
O16 Ti5 O20 Ti3 -51.5(4) . 3_677
O14 Ti5 O20 Ti3 1.89(19) 3_677 3_677
Ti2 Ti5 O20 Ti3 -21.0(2) 3_677 3_677
Nd1 Ti5 O20 Ti3 -146.0(3) . 3_677
O19 Ti5 O20 Nd1 -105.1(2) . .
O11 Ti5 O20 Nd1 5.27(19) . .
O16 Ti5 O20 Nd1 94.5(3) . .
O14 Ti5 O20 Nd1 147.9(2) 3_677 .
Ti3 Ti5 O20 Nd1 146.0(3) 3_677 .
Ti2 Ti5 O20 Nd1 125.02(12) 3_677 .
O15 Nd1 O20 Ti3 7.4(3) 3_677 3_677
O11 Nd1 O20 Ti3 121.9(3) . 3_677
O10 Nd1 O20 Ti3 69.4(3) . 3_677
O2 Nd1 O20 Ti3 157.1(3) . 3_677
O21 Nd1 O20 Ti3 -45.7(6) . 3_677
O4 Nd1 O20 Ti3 -106.0(4) . 3_677
O3 Nd1 O20 Ti3 -151.5(4) . 3_677
Ti1 Nd1 O20 Ti3 98.5(3) . 3_677
Ti5 Nd1 O20 Ti3 126.3(4) . 3_677
O15 Nd1 O20 Ti5 -118.97(19) 3_677 .
O11 Nd1 O20 Ti5 -4.48(16) . .
O10 Nd1 O20 Ti5 -56.9(2) . .
O2 Nd1 O20 Ti5 30.8(3) . .
O21 Nd1 O20 Ti5 -172.1(4) . .
O4 Nd1 O20 Ti5 127.6(3) . .
O3 Nd1 O20 Ti5 82.2(3) . .
Ti1 Nd1 O20 Ti5 -27.86(16) . .
O20 Nd1 O21 C29 -118.5(15) . .
O15 Nd1 O21 C29 -175.3(17) 3_677 .
O11 Nd1 O21 C29 83.7(18) . .
O10 Nd1 O21 C29 119.9(16) . .
O2 Nd1 O21 C29 45.6(16) . .
O4 Nd1 O21 C29 -50.1(16) . .
O3 Nd1 O21 C29 -23.0(17) . .
Ti1 Nd1 O21 C29 102.6(16) . .
Ti5 Nd1 O21 C29 -175.8(18) . .
C6 C1 C2 C3 -0.1(14) . .
C7 C1 C2 C3 -179.8(8) . .
C1 C2 C3 C4 0.8(17) . .
C2 C3 C4 C5 0.2(19) . .
C3 C4 C5 C6 -2(2) . .
C2 C1 C6 C5 -1.5(15) . .
C7 C1 C6 C5 178.1(9) . .
C4 C5 C6 C1 2.5(18) . .
Nd1 O2 C7 O1 2.5(13) . .
Nd1 O2 C7 C1 -174.6(5) . .
Ti1 O1 C7 O2 -5.7(12) . .
Ti1 O1 C7 C1 171.5(5) . .
C2 C1 C7 O2 -179.9(8) . .
C6 C1 C7 O2 0.4(12) . .
C2 C1 C7 O1 2.7(12) . .
C6 C1 C7 O1 -176.9(8) . .
Ti1 O7 C8 C10 64.5(15) . .
Ti3 O7 C8 C10 -94.2(12) . .
Ti1 O7 C8 C9 -121.0(11) . .
Ti3 O7 C8 C9 80.3(14) . .
Ti4 O8 C11 C12 -109.6(10) . .
Ti1 O8 C11 C12 88.5(11) . .
Ti4 O8 C11 C13 105.1(9) . .
Ti1 O8 C11 C13 -56.8(12) . .
Ti4 O12 C14 C15 -68.7(13) . .
Ti3 O12 C14 C15 104.9(11) . .
Ti4 O12 C14 C16 87.2(13) . .
Ti3 O12 C14 C16 -99.3(12) . .
Ti3 O13 C17 C18 65(3) . .
Ti3 O13 C17 C19 -77(2) . .
Ti4 O17 C22 C20 78(2) . .
Ti2 O18 C23 C25 -25(3) . .
Ti2 O18 C23 C24 -170.9(9) . .
Ti5 O19 C26 C28 -125(2) . .
Ti5 O19 C26 C27 92(3) . .
Nd1 O21 C29 C31 113(2) . .
Nd1 O21 C29 C30 -105.1(17) . .
Nd1 O4 Cl1 O5 -112.5(10) . .
Nd1 O4 Cl1 O6 123.6(9) . .
Nd1 O4 Cl1 O3 4.7(7) . .
Nd1 O3 Cl1 O5 107.6(11) . .
Nd1 O3 Cl1 O6 -120.1(10) . .
Nd1 O3 Cl1 O4 -4.5(7) . .
